data_4029916
loop_
_publ_author_name
'Yao, Hongliang'
'Song, Liyan'
'Liu, Yuan'
'Tong, Rongbiao'

_publ_section_title
;
 Cascade Michael Addition/Cycloketalization of Cyclic 1,3-Dicarbonyl
 Compounds: Important Role of the Tethered Alcohol of \a,\b-Unsaturated
 Carbonyl Compounds on Reaction Rate and Regioselectivity.
;
_journal_issue 18
_journal_name_full 'The Journal of organic chemistry'
_journal_page_first 8774
_journal_page_last 8785
_journal_paper_doi 10.1021/jo501604e
_journal_volume 79
_journal_year 2014
_chemical_formula_moiety 'C14 H12 O4'
_chemical_formula_sum 'C14 H12 O4'
_chemical_formula_weight 244.24
_chemical_name_systematic
;
 ? 
;
_space_group_IT_number 14
_space_group_name_Hall '-P 2ybc'
_symmetry_cell_setting monoclinic
_symmetry_space_group_name_Hall '-P 2ybc'
_symmetry_space_group_name_H-M 'P 1 21/c 1'
_atom_sites_solution_hydrogens geom
_atom_sites_solution_primary direct
_atom_sites_solution_secondary difmap
_audit_creation_date 2014-05-14
_audit_creation_method
;
  Olex2 1.2-beta
  (compiled May  9 2012 12:37:22, GUI svn.r4230)
;
_cell_angle_alpha 90.00
_cell_angle_beta 109.310(8)
_cell_angle_gamma 90.00
_cell_formula_units_Z 4
_cell_length_a 10.4727(6)
_cell_length_b 9.8328(6)
_cell_length_c 11.2800(10)
_cell_measurement_reflns_used 2340
_cell_measurement_temperature 99.98(14)
_cell_measurement_theta_max 74.4060
_cell_measurement_theta_min 6.1150
_cell_volume 1096.22(14)
_computing_cell_refinement
;
CrysAlisPro, Agilent Technologies,
Version 1.171.36.32 (release 02-08-2013 CrysAlis171 .NET)
(compiled Aug  2 2013,16:46:58)
;
_computing_data_collection
;
CrysAlisPro, Agilent Technologies,
Version 1.171.36.32 (release 02-08-2013 CrysAlis171 .NET)
(compiled Aug  2 2013,16:46:58)
;
_computing_data_reduction
;
CrysAlisPro, Agilent Technologies,
Version 1.171.36.32 (release 02-08-2013 CrysAlis171 .NET)
(compiled Aug  2 2013,16:46:58)
;
_computing_molecular_graphics
;
O. V. Dolomanov, L. J. Bourhis, R. J. Gildea, J. A. K. Howard and H. Puschmann,
OLEX2: a complete structure solution, refinement and analysis program.
J. Appl. Cryst. (2009). 42, 339-341.
;
_computing_publication_material
;
O. V. Dolomanov, L. J. Bourhis, R. J. Gildea, J. A. K. Howard and H. Puschmann,
OLEX2: a complete structure solution, refinement and analysis program.
J. Appl. Cryst. (2009). 42, 339-341.
;
_computing_structure_refinement
;
XL, G.M. Sheldrick, Acta Cryst.
(2008). A64, 112-122
;
_computing_structure_solution
;
SHELXS, G.M. Sheldrick, Acta Cryst.
(2008). A64, 112-122
;
_diffrn_ambient_temperature 99.98(14)
_diffrn_detector_area_resol_mean 10.3587
_diffrn_measured_fraction_theta_full 0.9855
_diffrn_measured_fraction_theta_max 0.9506
_diffrn_measurement_details
;
  1 omega   34.00   99.00   1.0000    6.0000
omega____ theta____ kappa____ phi______ frames
    -      110.5703  -94.0000  150.0000 65

  2 omega -115.00  -12.00   1.0000    3.0000
omega____ theta____ kappa____ phi______ frames
    -      -40.8203  -57.0000  -30.0000 103

  3 omega  -69.00   33.00   1.0000    3.0000
omega____ theta____ kappa____ phi______ frames
    -      -40.8203   57.0000 -120.0000 102

  4 omega   36.00   98.00   1.0000    6.0000
omega____ theta____ kappa____ phi______ frames
    -      110.5703  -45.0000    0.0000 62

  5 omega   37.00   71.00   1.0000    6.0000
omega____ theta____ kappa____ phi______ frames
    -      110.5703  -45.0000 -180.0000 34

  6 omega   39.00   87.00   1.0000    6.0000
omega____ theta____ kappa____ phi______ frames
    -      110.5703  -45.0000  120.0000 48

  7 omega   88.00  174.00   1.0000    6.0000
omega____ theta____ kappa____ phi______ frames
    -      110.5703   45.0000  -90.0000 86

  8 omega   50.00  131.00   1.0000    6.0000
omega____ theta____ kappa____ phi______ frames
    -      110.5703   15.0000   90.0000 81

  9 omega -115.00  -11.00   1.0000    3.0000
omega____ theta____ kappa____ phi______ frames
    -      -40.8203  -60.0000  143.0000 104
;
_diffrn_measurement_device 'kappa diffractometer'
_diffrn_measurement_device_type 'SuperNova, Dual, Cu at zero, Atlas'
_diffrn_measurement_method '\w scans'
_diffrn_orient_matrix_UB_11 0.1159017000
_diffrn_orient_matrix_UB_12 -0.0929932000
_diffrn_orient_matrix_UB_13 -0.0068868000
_diffrn_orient_matrix_UB_21 0.0120503000
_diffrn_orient_matrix_UB_22 -0.0602262000
_diffrn_orient_matrix_UB_23 0.1293087000
_diffrn_orient_matrix_UB_31 -0.1033494000
_diffrn_orient_matrix_UB_32 -0.1112301000
_diffrn_orient_matrix_UB_33 -0.0645311000
_diffrn_radiation_monochromator mirror
_diffrn_radiation_probe x-ray
_diffrn_radiation_type CuK\a
_diffrn_radiation_wavelength 1.5418
_diffrn_reflns_av_R_equivalents 0.0185
_diffrn_reflns_av_unetI/netI 0.0248
_diffrn_reflns_limit_h_max 8
_diffrn_reflns_limit_h_min -12
_diffrn_reflns_limit_k_max 11
_diffrn_reflns_limit_k_min -11
_diffrn_reflns_limit_l_max 13
_diffrn_reflns_limit_l_min -10
_diffrn_reflns_number 3763
_diffrn_reflns_theta_full 66.50
_diffrn_reflns_theta_max 67.50
_diffrn_reflns_theta_min 4.47
_diffrn_source 'sealed X-ray tube'
_diffrn_source_current 0.80
_diffrn_source_power 0.040
_diffrn_source_target Cu
_diffrn_source_voltage 50
_exptl_absorpt_coefficient_mu 0.906
_exptl_absorpt_correction_T_max 1.00000
_exptl_absorpt_correction_T_min 0.90732
_exptl_absorpt_correction_type multi-scan
_exptl_absorpt_process_details
;
CrysAlisPro, Agilent Technologies,
Version 1.171.36.32 (release 02-08-2013 CrysAlis171 .NET)
(compiled Aug  2 2013,16:46:58)
Empirical absorption correction using spherical harmonics,
 implemented in SCALE3 ABSPACK scaling algorithm.
;
_exptl_crystal_colour colorless
_exptl_crystal_density_diffrn 1.480
_exptl_crystal_density_method 'not measured'
_exptl_crystal_description block
_exptl_crystal_F_000 512
_exptl_crystal_size_max 0.20
_exptl_crystal_size_mid 0.15
_exptl_crystal_size_min 0.10
_refine_diff_density_max 0.171
_refine_diff_density_min -0.168
_refine_diff_density_rms 0.037
_refine_ls_extinction_method none
_refine_ls_goodness_of_fit_ref 1.003
_refine_ls_hydrogen_treatment constr
_refine_ls_matrix_type full
_refine_ls_number_parameters 163
_refine_ls_number_reflns 1914
_refine_ls_number_restraints 0
_refine_ls_restrained_S_all 1.003
_refine_ls_R_factor_all 0.0368
_refine_ls_R_factor_gt 0.0325
_refine_ls_shift/su_max 0.000
_refine_ls_shift/su_mean 0.000
_refine_ls_structure_factor_coef Fsqd
_refine_ls_weighting_details 'calc w=1/[\s^2^(Fo^2^)+(0.0538P)^2^+0.1234P] where P=(Fo^2^+2Fc^2^)/3'
_refine_ls_weighting_scheme calc
_refine_ls_wR_factor_gt 0.0860
_refine_ls_wR_factor_ref 0.0895
_reflns_number_gt 1690
_reflns_number_total 1914
_reflns_threshold_expression >2sigma(I)
_cod_data_source_file jo501604e_si_004.cif
_cod_data_source_block liang10cult
_cod_depositor_comments
;
The following automatic conversions were performed:

'_symmetry_cell_setting' value 'Monoclinic' changed to 'monoclinic'
according to
/home/saulius/struct/COD-crude-data--automatic-downloads/rss-feeds/ACS/lib/dictionaries/cif_core.dic
dictionary named 'cif_core.dic' version 2.4.2 from 2011-04-26.

Automatic conversion script
Id: cif_fix_values 2281 2013-09-26 08:29:07Z andrius 

 Adding full bibliography for 4029910--4029917.cif.
;
_cod_original_cell_volume 1096.22(13)
_cod_original_sg_symbol_H-M P2(1)/c
_cod_database_code 4029916
_reflns_odcompleteness_completeness 98.55
_reflns_odcompleteness_iscentric 1
_reflns_odcompleteness_theta 68.13

loop_
_space_group_symop_id
_space_group_symop_operation_xyz
1 'x, y, z'
2 '-x, y+1/2, -z+1/2'
3 '-x, -y, -z'
4 'x, -y-1/2, z-1/2'

loop_
_atom_site_label
_atom_site_type_symbol
_atom_site_fract_x
_atom_site_fract_y
_atom_site_fract_z
_atom_site_U_iso_or_equiv
_atom_site_adp_type
_atom_site_occupancy
_atom_site_symmetry_multiplicity
_atom_site_calc_flag
_atom_site_refinement_flags
O1 O 0.55679(8) 0.43921(10) 0.29467(8) 0.0283(2) Uani 1 1 d .
O2 O 0.38365(8) 0.57781(9) 0.26413(8) 0.0245(2) Uani 1 1 d .
O3 O 0.23228(8) 0.34892(9) 0.49410(8) 0.0241(2) Uani 1 1 d .
O4 O 0.21009(9) 0.14391(9) 0.57927(8) 0.0286(2) Uani 1 1 d .
C1 C 0.45332(11) 0.46178(13) 0.31747(11) 0.0226(3) Uani 1 1 d .
C2 C 0.40029(11) 0.37757(13) 0.39494(10) 0.0219(3) Uani 1 1 d .
C3 C 0.28879(11) 0.41844(12) 0.42124(11) 0.0211(3) Uani 1 1 d .
C4 C 0.21883(11) 0.54302(13) 0.36840(11) 0.0220(3) Uani 1 1 d .
C5 C 0.10650(12) 0.59410(13) 0.39536(12) 0.0258(3) Uani 1 1 d .
H5 H 0.0730 0.5470 0.4525 0.031 Uiso 1 1 calc R
C6 C 0.04420(12) 0.71245(14) 0.33929(13) 0.0294(3) Uani 1 1 d .
H6 H -0.0316 0.7469 0.3582 0.035 Uiso 1 1 calc R
C7 C 0.09268(13) 0.78123(14) 0.25500(13) 0.0305(3) Uani 1 1 d .
H7 H 0.0477 0.8610 0.2147 0.037 Uiso 1 1 calc R
C8 C 0.20559(12) 0.73496(13) 0.22911(12) 0.0271(3) Uani 1 1 d .
H8 H 0.2397 0.7831 0.1730 0.033 Uiso 1 1 calc R
C9 C 0.26749(11) 0.61666(13) 0.28707(11) 0.0229(3) Uani 1 1 d .
C10 C 0.47193(12) 0.24655(13) 0.44400(11) 0.0235(3) Uani 1 1 d .
H10A H 0.5589 0.2664 0.5107 0.028 Uiso 1 1 calc R
H10B H 0.4920 0.1982 0.3752 0.028 Uiso 1 1 calc R
C11 C 0.38588(12) 0.15632(13) 0.49667(11) 0.0239(3) Uani 1 1 d .
H11 H 0.4463 0.0890 0.5554 0.029 Uiso 1 1 calc R
C12 C 0.30675(12) 0.23303(13) 0.56658(11) 0.0248(3) Uani 1 1 d .
H12 H 0.3680 0.2634 0.6508 0.030 Uiso 1 1 calc R
C13 C 0.27036(12) 0.07892(13) 0.40049(12) 0.0262(3) Uani 1 1 d .
H13A H 0.2255 0.1357 0.3259 0.031 Uiso 1 1 calc R
H13B H 0.3034 -0.0060 0.3733 0.031 Uiso 1 1 calc R
C14 C 0.17499(13) 0.04859(14) 0.47456(12) 0.0303(3) Uani 1 1 d .
H14A H 0.0796 0.0612 0.4208 0.036 Uiso 1 1 calc R
H14B H 0.1870 -0.0462 0.5058 0.036 Uiso 1 1 calc R

loop_
_atom_site_aniso_label
_atom_site_aniso_U_11
_atom_site_aniso_U_22
_atom_site_aniso_U_33
_atom_site_aniso_U_23
_atom_site_aniso_U_13
_atom_site_aniso_U_12
O1 0.0262(4) 0.0340(5) 0.0293(5) -0.0007(4) 0.0152(4) -0.0002(4)
O2 0.0262(4) 0.0255(5) 0.0257(5) 0.0004(4) 0.0138(3) -0.0014(3)
O3 0.0277(4) 0.0232(5) 0.0259(4) 0.0016(3) 0.0151(3) 0.0014(3)
O4 0.0359(5) 0.0262(5) 0.0303(5) 0.0023(4) 0.0198(4) -0.0008(4)
C1 0.0226(5) 0.0255(6) 0.0198(6) -0.0045(5) 0.0071(4) -0.0027(5)
C2 0.0233(5) 0.0241(6) 0.0188(6) -0.0034(5) 0.0075(4) -0.0017(5)
C3 0.0243(5) 0.0224(6) 0.0181(6) -0.0039(5) 0.0091(4) -0.0051(5)
C4 0.0223(5) 0.0222(6) 0.0214(6) -0.0053(5) 0.0073(5) -0.0042(5)
C5 0.0267(6) 0.0244(6) 0.0297(6) -0.0068(5) 0.0140(5) -0.0056(5)
C6 0.0244(6) 0.0260(7) 0.0376(7) -0.0082(6) 0.0101(5) -0.0009(5)
C7 0.0297(6) 0.0227(6) 0.0352(7) -0.0022(5) 0.0055(5) 0.0010(5)
C8 0.0296(6) 0.0241(6) 0.0269(6) -0.0003(5) 0.0086(5) -0.0051(5)
C9 0.0226(5) 0.0235(6) 0.0231(6) -0.0059(5) 0.0082(4) -0.0035(5)
C10 0.0227(5) 0.0278(7) 0.0207(6) -0.0014(5) 0.0081(5) 0.0011(5)
C11 0.0265(5) 0.0251(6) 0.0207(6) 0.0010(5) 0.0087(5) 0.0033(5)
C12 0.0296(6) 0.0259(7) 0.0205(6) 0.0011(5) 0.0106(5) 0.0001(5)
C13 0.0286(6) 0.0254(7) 0.0268(6) -0.0030(5) 0.0122(5) -0.0007(5)
C14 0.0335(7) 0.0280(7) 0.0318(7) 0.0008(5) 0.0141(5) -0.0037(5)

loop_
_atom_type_symbol
_atom_type_description
_atom_type_scat_dispersion_real
_atom_type_scat_dispersion_imag
_atom_type_scat_source
C C 0.0181 0.0091 'International Tables Vol C Tables 4.2.6.8 and 6.1.1.4'
H H 0.0000 0.0000 'International Tables Vol C Tables 4.2.6.8 and 6.1.1.4'
O O 0.0492 0.0322 'International Tables Vol C Tables 4.2.6.8 and 6.1.1.4'

loop_
_geom_angle_atom_site_label_1
_geom_angle_atom_site_label_2
_geom_angle_atom_site_label_3
_geom_angle
C9 O2 C1 121.27(9)
C3 O3 C12 118.31(9)
C12 O4 C14 108.74(9)
O1 C1 O2 116.03(11)
O1 C1 C2 124.97(12)
O2 C1 C2 119.01(10)
C1 C2 C10 118.07(10)
C3 C2 C1 119.61(12)
C3 C2 C10 122.32(11)
O3 C3 C2 124.50(11)
O3 C3 C4 114.53(10)
C2 C3 C4 120.96(11)
C5 C4 C3 124.02(11)
C9 C4 C3 117.73(11)
C9 C4 C5 118.25(12)
C6 C5 C4 120.39(12)
C5 C6 C7 119.89(12)
C8 C7 C6 120.93(13)
C7 C8 C9 118.36(12)
O2 C9 C4 121.20(11)
O2 C9 C8 116.62(11)
C8 C9 C4 122.13(11)
C2 C10 C11 110.89(9)
C10 C11 C12 114.14(10)
C10 C11 C13 116.40(10)
C12 C11 C13 100.10(9)
O3 C12 C11 112.14(9)
O4 C12 O3 106.12(9)
O4 C12 C11 106.43(10)
C14 C13 C11 102.44(10)
O4 C14 C13 106.40(10)

loop_
_geom_bond_atom_site_label_1
_geom_bond_atom_site_label_2
_geom_bond_distance
O1 C1 1.2142(14)
O2 C1 1.3804(15)
O2 C9 1.3789(14)
O3 C3 1.3470(14)
O3 C12 1.4674(15)
O4 C12 1.3817(15)
O4 C14 1.4565(16)
C1 C2 1.4417(17)
C2 C3 1.3573(16)
C2 C10 1.5014(17)
C3 C4 1.4505(17)
C4 C5 1.4018(17)
C4 C9 1.3910(18)
C5 C6 1.3810(19)
C6 C7 1.3923(19)
C7 C8 1.3852(18)
C8 C9 1.3858(18)
C10 C11 1.5186(17)
C11 C12 1.5199(17)
C11 C13 1.5336(17)
C13 C14 1.5287(17)

loop_
_geom_torsion_atom_site_label_1
_geom_torsion_atom_site_label_2
_geom_torsion_atom_site_label_3
_geom_torsion_atom_site_label_4
_geom_torsion
O1 C1 C2 C3 175.18(11)
O1 C1 C2 C10 -4.72(18)
O2 C1 C2 C3 -4.63(17)
O2 C1 C2 C10 175.47(9)
O3 C3 C4 C5 3.86(17)
O3 C3 C4 C9 -176.84(10)
C1 O2 C9 C4 2.32(16)
C1 O2 C9 C8 179.85(10)
C1 C2 C3 O3 -178.85(10)
C1 C2 C3 C4 2.52(17)
C1 C2 C10 C11 -166.68(10)
C2 C3 C4 C5 -177.38(11)
C2 C3 C4 C9 1.91(17)
C2 C10 C11 C12 -37.96(13)
C2 C10 C11 C13 77.96(13)
C3 O3 C12 O4 -150.77(9)
C3 O3 C12 C11 -34.96(14)
C3 C2 C10 C11 13.42(16)
C3 C4 C5 C6 -178.87(11)
C3 C4 C9 O2 -4.38(17)
C3 C4 C9 C8 178.23(10)
C4 C5 C6 C7 0.32(18)
C5 C4 C9 O2 174.96(10)
C5 C4 C9 C8 -2.43(18)
C5 C6 C7 C8 -1.99(19)
C6 C7 C8 C9 1.42(19)
C7 C8 C9 O2 -176.68(10)
C7 C8 C9 C4 0.82(18)
C9 O2 C1 O1 -177.58(10)
C9 O2 C1 C2 2.24(16)
C9 C4 C5 C6 1.83(18)
C10 C2 C3 O3 1.05(18)
C10 C2 C3 C4 -177.59(10)
C10 C11 C12 O3 49.32(13)
C10 C11 C12 O4 164.95(9)
C10 C11 C13 C14 -158.10(11)
C11 C13 C14 O4 19.63(13)
C12 O3 C3 C2 10.31(16)
C12 O3 C3 C4 -170.98(9)
C12 O4 C14 C13 5.27(13)
C12 C11 C13 C14 -34.58(12)
C13 C11 C12 O3 -75.76(12)
C13 C11 C12 O4 39.87(12)
C14 O4 C12 O3 90.86(11)
C14 O4 C12 C11 -28.76(12)
